data_1550145
loop_
_publ_author_name
'Ding, Lin'
'Cheng, Hailong'
'Li, Yanqing'
'Tanaka, Ryo'
'Shiono, Takeshi'
'Cai, Zhengguo'

_publ_section_title
;
 Efficient ethylene copolymerization with polar monomers using palladium
 anilinonaphthoquinone catalysts
;
_journal_issue 45
_journal_name_full 'Polymer Chemistry'
_journal_page_first 5476
_journal_paper_doi 10.1039/C8PY01292J
_journal_volume 9
_journal_year 2018
_chemical_formula_moiety 'C49 H40 N2 O2 Pd'
_chemical_formula_sum 'C49 H40 N2 O2 Pd'
_chemical_formula_weight 795.23
_space_group_crystal_system triclinic
_space_group_IT_number 2
_space_group_name_Hall '-P 1'
_space_group_name_H-M_alt 'P -1'
_symmetry_space_group_name_Hall '-P 1'
_symmetry_space_group_name_H-M 'P -1'
_atom_sites_solution_hydrogens geom
_atom_sites_solution_primary dual
_audit_creation_date 2017-05-17
_audit_creation_method
;
Olex2 1.2
(compiled 2017.03.28 svn.r3405 for OlexSys, GUI svn.r5337)
;
_audit_update_record
;
2018-07-04 deposited with the CCDC.
2018-10-29 downloaded from the CCDC.
;
_cell_angle_alpha 94.369(2)
_cell_angle_beta 109.580(2)
_cell_angle_gamma 90.382(2)
_cell_formula_units_Z 2
_cell_length_a 10.4912(4)
_cell_length_b 13.4734(6)
_cell_length_c 14.7253(6)
_cell_measurement_reflns_used 9856
_cell_measurement_temperature 300(2)
_cell_measurement_theta_max 30.45
_cell_measurement_theta_min 2.517
_cell_volume 1954.24(14)
_computing_cell_refinement 'SAINT v8.37A (Bruker, 2015)'
_computing_data_reduction 'SAINT v8.37A (Bruker, 2015)'
_computing_molecular_graphics 'Olex2 (Dolomanov et al., 2009)'
_computing_publication_material 'Olex2 (Dolomanov et al., 2009)'
_computing_structure_refinement 'ShelXL (Sheldrick, 2015)'
_computing_structure_solution 'ShelXT (Sheldrick, 2015)'
_diffrn_ambient_temperature 300.11
_diffrn_measured_fraction_theta_full 0.977
_diffrn_measured_fraction_theta_max 0.976
_diffrn_measurement_device_type 'Bruker APEX-II CCD'
_diffrn_measurement_method '\f and \w scans'
_diffrn_radiation_type MoK\a
_diffrn_radiation_wavelength 0.71073
_diffrn_reflns_av_R_equivalents 0.0429
_diffrn_reflns_av_unetI/netI 0.0473
_diffrn_reflns_Laue_measured_fraction_full 0.977
_diffrn_reflns_Laue_measured_fraction_max 0.976
_diffrn_reflns_limit_h_max 12
_diffrn_reflns_limit_h_min -12
_diffrn_reflns_limit_k_max 16
_diffrn_reflns_limit_k_min -16
_diffrn_reflns_limit_l_max 17
_diffrn_reflns_limit_l_min -17
_diffrn_reflns_number 22183
_diffrn_reflns_point_group_measured_fraction_full 0.977
_diffrn_reflns_point_group_measured_fraction_max 0.976
_diffrn_reflns_theta_full 25.242
_diffrn_reflns_theta_max 25.499
_diffrn_reflns_theta_min 2.614
_diffrn_standards_number 0
_exptl_absorpt_coefficient_mu 0.517
_exptl_absorpt_correction_T_max 0.7461
_exptl_absorpt_correction_T_min 0.6296
_exptl_absorpt_correction_type multi-scan
_exptl_absorpt_process_details
'SADABS-2016/2 (Bruker,2016/2) was used for absorption correction. wR2(int) was 0.1250 before and 0.0612 after correction. The Ratio of minimum to maximum transmission is 0.8439. The \l/2 correction factor is Not present.'
_exptl_crystal_colour red
_exptl_crystal_colour_primary red
_exptl_crystal_density_diffrn 1.351
_exptl_crystal_description block
_exptl_crystal_F_000 820
_exptl_crystal_size_max 0.22
_exptl_crystal_size_mid 0.2
_exptl_crystal_size_min 0.15
_refine_diff_density_max 1.502
_refine_diff_density_min -0.571
_refine_diff_density_rms 0.083
_refine_ls_extinction_method none
_refine_ls_goodness_of_fit_ref 1.142
_refine_ls_hydrogen_treatment constr
_refine_ls_matrix_type full
_refine_ls_number_parameters 489
_refine_ls_number_reflns 7103
_refine_ls_number_restraints 38
_refine_ls_restrained_S_all 1.169
_refine_ls_R_factor_all 0.0657
_refine_ls_R_factor_gt 0.0563
_refine_ls_shift/su_max 0.003
_refine_ls_shift/su_mean 0.000
_refine_ls_structure_factor_coef Fsqd
_refine_ls_weighting_details 'w=1/[\s^2^(Fo^2^)+(0.0215P)^2^+5.5626P] where P=(Fo^2^+2Fc^2^)/3'
_refine_ls_weighting_scheme calc
_refine_ls_wR_factor_gt 0.1181
_refine_ls_wR_factor_ref 0.1233
_reflns_Friedel_coverage 0.000
_reflns_number_gt 6233
_reflns_number_total 7103
_reflns_threshold_expression 'I > 2\s(I)'
_cod_data_source_file c8py01292j2.cif
_cod_data_source_block mo_d8v17018_0m
_cod_depositor_comments 'Adding full bibliography for 1550143--1550145.cif.'
_cod_database_code 1550145
_shelx_shelxl_version_number 2016/6
_shelx_space_group_comment
;
The symmetry employed for this shelxl refinement is uniquely defined
by the following loop, which should always be used as a source of
symmetry information in preference to the above space-group names.
They are only intended as comments.
;
_shelx_estimated_absorpt_t_max 0.926
_shelx_estimated_absorpt_t_min 0.895
_olex2_refinement_description
;
1. Fixed Uiso
 At 1.2 times of:
  All C(H) groups
 At 1.5 times of:
  All C(H,H,H) groups
2. Rigid bond restraints
 C2, N1
 with sigma for 1-2 distances of 0.002 and sigma for 1-3 distances of 0.002
 C20, C21
 with sigma for 1-2 distances of 0.005 and sigma for 1-3 distances of 0.005
3. Uiso/Uaniso restraints and constraints
Uanis(C24) \\sim Ueq, Uanis(C23) \\sim Ueq, Uanis(C22) \\sim Ueq, Uanis(C21)
\\sim Ueq, Uanis(C20) \\sim Ueq: with sigma of 0.005 and sigma for terminal
atoms of 0.01
Uanis(C2) \\sim Ueq: with sigma of 0.002 and sigma for terminal atoms of 0.01
4.a Ternary CH refined with riding coordinates:
 C18(H18), C32(H32)
4.b Aromatic/amide H refined with riding coordinates:
 C3(H3), C6(H6), C7(H7), C8(H8), C9(H9), C14(H14), C16(H16), C20(H20),
 C21(H21), C22(H22), C23(H23), C24(H24), C26(H26), C27(H27), C28(H28), C29(H29),
  C30(H30), C34(H34), C35(H35), C36(H36), C37(H37), C38(H38), C40(H40),
 C41(H41), C42(H42), C43(H43), C44(H44), C45(H45), C46(H46), C47(H47), C48(H48),
  C49(H49)
4.c Idealised Me refined as rotating group:
 C1(H1A,H1B,H1C), C31(H31A,H31B,H31C)
;
_olex2_submission_special_instructions 'No special instructions were received'

loop_
_space_group_symop_operation_xyz
'x, y, z'
'-x, -y, -z'

loop_
_atom_site_label
_atom_site_type_symbol
_atom_site_fract_x
_atom_site_fract_y
_atom_site_fract_z
_atom_site_U_iso_or_equiv
_atom_site_adp_type
_atom_site_occupancy
_atom_site_site_symmetry_order
_atom_site_calc_flag
_atom_site_refinement_flags_posn
_atom_site_refinement_flags_adp
Pd01 Pd 0.77491(3) 0.61419(3) 0.30884(3) 0.03428(12) Uani 1 1 d . .
O1 O 0.6018(3) 0.5117(2) 0.2718(3) 0.0453(8) Uani 1 1 d . .
O2 O 0.1367(4) 0.7010(3) 0.1653(3) 0.0788(13) Uani 1 1 d . .
N1 N 0.6200(3) 0.7075(2) 0.2748(2) 0.0299(7) Uani 1 1 d . U
N2 N 0.9160(4) 0.5050(3) 0.3377(3) 0.0438(10) Uani 1 1 d . .
C1 C 0.9197(4) 0.7215(4) 0.3389(4) 0.0472(12) Uani 1 1 d . .
H1A H 0.967507 0.713058 0.293624 0.071 Uiso 1 1 calc GR .
H1B H 0.981827 0.717340 0.403308 0.071 Uiso 1 1 calc GR .
H1C H 0.879229 0.785404 0.334141 0.071 Uiso 1 1 calc GR .
C2 C 0.4903(4) 0.6614(3) 0.2443(3) 0.0319(9) Uani 1 1 d . U
C3 C 0.3724(4) 0.7113(4) 0.2194(3) 0.0393(11) Uani 1 1 d . .
H3 H 0.375390 0.780595 0.225893 0.047 Uiso 1 1 calc R .
C4 C 0.2455(5) 0.6591(4) 0.1838(4) 0.0481(12) Uani 1 1 d . .
C5 C 0.2451(5) 0.5483(4) 0.1676(4) 0.0473(12) Uani 1 1 d . .
C6 C 0.1249(6) 0.4941(5) 0.1197(4) 0.0672(17) Uani 1 1 d . .
H6 H 0.043765 0.526823 0.097625 0.081 Uiso 1 1 calc R .
C7 C 0.1261(7) 0.3919(5) 0.1051(5) 0.083(2) Uani 1 1 d . .
H7 H 0.045881 0.356180 0.071324 0.100 Uiso 1 1 calc R .
C8 C 0.2442(7) 0.3423(5) 0.1397(5) 0.081(2) Uani 1 1 d . .
H8 H 0.243084 0.273181 0.131263 0.097 Uiso 1 1 calc R .
C9 C 0.3638(6) 0.3945(4) 0.1866(5) 0.0628(16) Uani 1 1 d . .
H9 H 0.443953 0.360876 0.209830 0.075 Uiso 1 1 calc R .
C10 C 0.3647(5) 0.4974(4) 0.1993(4) 0.0433(11) Uani 1 1 d . .
C11 C 0.4919(4) 0.5580(4) 0.2416(3) 0.0390(11) Uani 1 1 d . .
C12 C 0.6290(4) 0.8126(3) 0.2756(3) 0.0275(9) Uani 1 1 d . .
C13 C 0.6464(4) 0.8718(3) 0.3616(3) 0.0291(9) Uani 1 1 d . .
C14 C 0.6469(4) 0.9746(3) 0.3594(3) 0.0354(10) Uani 1 1 d . .
H14 H 0.655476 1.014236 0.415806 0.043 Uiso 1 1 calc R .
C15 C 0.6350(4) 1.0199(3) 0.2759(3) 0.0362(10) Uani 1 1 d . .
C16 C 0.6298(4) 0.9597(3) 0.1941(3) 0.0356(10) Uani 1 1 d . .
H16 H 0.628232 0.989315 0.138686 0.043 Uiso 1 1 calc R .
C17 C 0.6268(4) 0.8564(3) 0.1921(3) 0.0306(9) Uani 1 1 d . .
C18 C 0.6261(5) 0.7895(3) 0.1033(3) 0.0364(10) Uani 1 1 d . .
H18 H 0.672056 0.729125 0.128105 0.044 Uiso 1 1 calc R .
C19 C 0.4852(5) 0.7548(4) 0.0358(3) 0.0490(13) Uani 1 1 d . .
C20 C 0.3775(6) 0.8163(5) 0.0154(4) 0.0639(15) Uani 1 1 d . U
H20 H 0.388563 0.880578 0.045341 0.077 Uiso 1 1 calc R .
C21 C 0.2505(7) 0.7831(7) -0.0506(5) 0.088(2) Uani 1 1 d . U
H21 H 0.176801 0.824328 -0.065299 0.106 Uiso 1 1 calc R .
C22 C 0.2399(9) 0.6879(7) -0.0920(6) 0.101(2) Uani 1 1 d . U
H22 H 0.156906 0.665436 -0.136666 0.121 Uiso 1 1 calc R .
C23 C 0.3414(9) 0.6254(7) -0.0722(6) 0.104(3) Uani 1 1 d . U
H23 H 0.328254 0.560541 -0.100847 0.125 Uiso 1 1 calc R .
C24 C 0.4679(7) 0.6588(5) -0.0078(5) 0.0766(18) Uani 1 1 d . U
H24 H 0.540429 0.616498 0.005716 0.092 Uiso 1 1 calc R .
C25 C 0.7093(4) 0.8346(3) 0.0486(3) 0.0350(10) Uani 1 1 d . .
C26 C 0.8475(5) 0.8194(4) 0.0765(3) 0.0439(11) Uani 1 1 d . .
H26 H 0.887657 0.782069 0.128667 0.053 Uiso 1 1 calc R .
C27 C 0.9263(5) 0.8583(4) 0.0285(4) 0.0534(14) Uani 1 1 d . .
H27 H 1.018597 0.847036 0.048270 0.064 Uiso 1 1 calc R .
C28 C 0.8691(6) 0.9132(4) -0.0477(4) 0.0577(15) Uani 1 1 d . .
H28 H 0.922036 0.939719 -0.080160 0.069 Uiso 1 1 calc R .
C29 C 0.7332(6) 0.9293(4) -0.0764(4) 0.0605(15) Uani 1 1 d . .
H29 H 0.693666 0.966685 -0.128656 0.073 Uiso 1 1 calc R .
C30 C 0.6544(5) 0.8903(4) -0.0282(4) 0.0481(12) Uani 1 1 d . .
H30 H 0.562306 0.902147 -0.048353 0.058 Uiso 1 1 calc R .
C31 C 0.6343(6) 1.1318(4) 0.2752(4) 0.0589(15) Uani 1 1 d . .
H31A H 0.678671 1.152071 0.231900 0.088 Uiso 1 1 calc GR .
H31B H 0.681335 1.161578 0.339296 0.088 Uiso 1 1 calc GR .
H31C H 0.542593 1.153044 0.254103 0.088 Uiso 1 1 calc GR .
C32 C 0.6716(4) 0.8207(3) 0.4547(3) 0.0321(9) Uani 1 1 d . .
H32 H 0.726978 0.763553 0.449859 0.038 Uiso 1 1 calc R .
C33 C 0.5427(5) 0.7772(3) 0.4644(3) 0.0367(10) Uani 1 1 d . .
C34 C 0.5421(6) 0.6827(4) 0.4948(4) 0.0612(15) Uani 1 1 d . .
H34 H 0.620136 0.646044 0.509439 0.073 Uiso 1 1 calc R .
C35 C 0.4248(7) 0.6426(5) 0.5035(5) 0.081(2) Uani 1 1 d . .
H35 H 0.425591 0.579789 0.525874 0.097 Uiso 1 1 calc R .
C36 C 0.3079(6) 0.6947(5) 0.4794(5) 0.0718(18) Uani 1 1 d . .
H36 H 0.229218 0.666921 0.484091 0.086 Uiso 1 1 calc R .
C37 C 0.3079(6) 0.7869(5) 0.4486(4) 0.0614(15) Uani 1 1 d . .
H37 H 0.228977 0.822601 0.432523 0.074 Uiso 1 1 calc R .
C38 C 0.4242(5) 0.8284(4) 0.4408(4) 0.0479(12) Uani 1 1 d . .
H38 H 0.422535 0.891692 0.419369 0.057 Uiso 1 1 calc R .
C39 C 0.7578(5) 0.8868(3) 0.5446(3) 0.0374(10) Uani 1 1 d . .
C40 C 0.7102(6) 0.9238(4) 0.6159(4) 0.0539(13) Uani 1 1 d . .
H40 H 0.622211 0.907890 0.612340 0.065 Uiso 1 1 calc R .
C41 C 0.7944(8) 0.9857(5) 0.6942(4) 0.0766(19) Uani 1 1 d . .
H41 H 0.761058 1.011981 0.741718 0.092 Uiso 1 1 calc R .
C42 C 0.9239(8) 1.0075(5) 0.7014(4) 0.081(2) Uani 1 1 d . .
H42 H 0.979591 1.047442 0.754322 0.098 Uiso 1 1 calc R .
C43 C 0.9723(6) 0.9710(5) 0.6312(5) 0.0690(18) Uani 1 1 d . .
H43 H 1.060997 0.986207 0.635866 0.083 Uiso 1 1 calc R .
C44 C 0.8898(5) 0.9115(4) 0.5533(4) 0.0517(13) Uani 1 1 d . .
H44 H 0.923622 0.887384 0.505308 0.062 Uiso 1 1 calc R .
C45 C 0.8762(6) 0.4182(4) 0.3605(5) 0.0670(17) Uani 1 1 d . .
H45 H 0.791154 0.412962 0.366738 0.080 Uiso 1 1 calc R .
C46 C 0.9562(6) 0.3375(5) 0.3749(5) 0.0761(19) Uani 1 1 d . .
H46 H 0.926441 0.278783 0.391863 0.091 Uiso 1 1 calc R .
C47 C 1.0798(6) 0.3436(5) 0.3644(5) 0.0686(17) Uani 1 1 d . .
H47 H 1.135245 0.289036 0.373438 0.082 Uiso 1 1 calc R .
C48 C 1.1207(6) 0.4304(5) 0.3404(5) 0.0686(17) Uani 1 1 d . .
H48 H 1.204889 0.436344 0.332865 0.082 Uiso 1 1 calc R .
C49 C 1.0363(5) 0.5095(4) 0.3275(4) 0.0583(15) Uani 1 1 d . .
H49 H 1.065117 0.568714 0.310804 0.070 Uiso 1 1 calc R .

loop_
_atom_site_aniso_label
_atom_site_aniso_U_11
_atom_site_aniso_U_22
_atom_site_aniso_U_33
_atom_site_aniso_U_23
_atom_site_aniso_U_13
_atom_site_aniso_U_12
Pd01 0.02824(18) 0.02997(19) 0.0441(2) 0.00507(14) 0.01108(14) 0.00285(13)
O1 0.0338(17) 0.0258(16) 0.073(2) 0.0021(15) 0.0150(16) -0.0018(13)
O2 0.032(2) 0.081(3) 0.114(4) 0.012(3) 0.011(2) 0.011(2)
N1 0.0306(16) 0.0234(17) 0.035(2) 0.0023(14) 0.0097(15) 0.0028(13)
N2 0.042(2) 0.041(2) 0.050(3) 0.0111(19) 0.0147(19) 0.0125(18)
C1 0.028(2) 0.041(3) 0.068(4) 0.006(2) 0.010(2) -0.001(2)
C2 0.0298(14) 0.0396(17) 0.0271(16) 0.0006(13) 0.0110(13) 0.0106(13)
C3 0.036(2) 0.037(3) 0.043(3) 0.002(2) 0.012(2) -0.003(2)
C4 0.031(2) 0.063(3) 0.048(3) 0.011(2) 0.010(2) 0.005(2)
C5 0.036(3) 0.057(3) 0.048(3) -0.006(2) 0.015(2) -0.011(2)
C6 0.043(3) 0.087(5) 0.065(4) -0.009(3) 0.013(3) -0.015(3)
C7 0.058(4) 0.085(5) 0.100(5) -0.034(4) 0.029(4) -0.039(4)
C8 0.073(4) 0.052(4) 0.119(6) -0.036(4) 0.045(4) -0.031(3)
C9 0.053(3) 0.045(3) 0.092(5) -0.014(3) 0.032(3) -0.015(3)
C10 0.041(3) 0.042(3) 0.047(3) -0.008(2) 0.018(2) -0.012(2)
C11 0.029(2) 0.057(3) 0.030(2) -0.001(2) 0.0101(18) -0.020(2)
C12 0.0224(19) 0.027(2) 0.032(2) 0.0027(17) 0.0070(16) 0.0016(16)
C13 0.025(2) 0.029(2) 0.033(2) 0.0050(17) 0.0093(17) -0.0012(17)
C14 0.040(2) 0.032(2) 0.032(2) -0.0040(19) 0.0090(19) 0.0033(19)
C15 0.039(2) 0.029(2) 0.040(3) 0.0046(19) 0.011(2) 0.0024(19)
C16 0.043(3) 0.032(2) 0.032(2) 0.0103(19) 0.011(2) 0.0021(19)
C17 0.028(2) 0.030(2) 0.032(2) -0.0002(18) 0.0072(17) 0.0012(17)
C18 0.045(3) 0.033(2) 0.032(2) 0.0011(19) 0.014(2) 0.002(2)
C19 0.054(3) 0.062(3) 0.034(3) -0.008(2) 0.021(2) -0.017(3)
C20 0.056(3) 0.084(3) 0.052(3) -0.001(3) 0.020(2) -0.004(3)
C21 0.065(3) 0.120(4) 0.083(4) 0.006(3) 0.030(3) -0.006(3)
C22 0.086(4) 0.123(5) 0.091(4) -0.005(4) 0.031(3) -0.028(4)
C23 0.109(4) 0.105(4) 0.095(4) -0.027(3) 0.037(4) -0.024(4)
C24 0.079(3) 0.079(4) 0.073(3) -0.020(3) 0.033(3) -0.019(3)
C25 0.039(2) 0.031(2) 0.033(2) -0.0041(18) 0.0119(19) 0.0019(19)
C26 0.045(3) 0.047(3) 0.033(3) -0.001(2) 0.005(2) 0.001(2)
C27 0.037(3) 0.061(3) 0.058(3) -0.011(3) 0.015(2) -0.012(2)
C28 0.065(4) 0.052(3) 0.065(4) -0.005(3) 0.037(3) -0.019(3)
C29 0.073(4) 0.059(4) 0.057(4) 0.020(3) 0.028(3) 0.006(3)
C30 0.046(3) 0.054(3) 0.050(3) 0.016(2) 0.021(2) 0.012(2)
C31 0.091(4) 0.031(3) 0.053(3) 0.002(2) 0.022(3) 0.003(3)
C32 0.033(2) 0.027(2) 0.036(2) 0.0045(18) 0.0109(18) 0.0022(18)
C33 0.042(3) 0.037(2) 0.030(2) -0.0001(19) 0.0112(19) -0.006(2)
C34 0.052(3) 0.055(3) 0.075(4) 0.023(3) 0.015(3) -0.006(3)
C35 0.074(4) 0.070(4) 0.097(5) 0.031(4) 0.023(4) -0.022(4)
C36 0.051(4) 0.090(5) 0.077(4) 0.012(4) 0.025(3) -0.022(3)
C37 0.047(3) 0.079(4) 0.062(4) 0.000(3) 0.024(3) -0.001(3)
C38 0.045(3) 0.050(3) 0.054(3) 0.006(2) 0.023(2) 0.001(2)
C39 0.041(2) 0.032(2) 0.035(3) 0.0088(19) 0.005(2) 0.000(2)
C40 0.064(3) 0.061(3) 0.036(3) 0.002(2) 0.017(3) -0.007(3)
C41 0.104(5) 0.086(5) 0.037(3) -0.008(3) 0.023(3) -0.014(4)
C42 0.099(5) 0.086(5) 0.038(3) -0.003(3) -0.003(3) -0.030(4)
C43 0.052(3) 0.076(4) 0.062(4) 0.013(3) -0.004(3) -0.021(3)
C44 0.050(3) 0.051(3) 0.049(3) 0.007(2) 0.008(2) -0.004(2)
C45 0.047(3) 0.061(4) 0.100(5) 0.035(3) 0.027(3) 0.014(3)
C46 0.067(4) 0.050(4) 0.111(6) 0.039(4) 0.023(4) 0.018(3)
C47 0.062(4) 0.059(4) 0.081(4) 0.021(3) 0.016(3) 0.028(3)
C48 0.051(3) 0.068(4) 0.095(5) 0.024(4) 0.033(3) 0.023(3)
C49 0.044(3) 0.053(3) 0.083(4) 0.016(3) 0.027(3) 0.010(3)

loop_
_atom_type_symbol
_atom_type_description
_atom_type_scat_dispersion_real
_atom_type_scat_dispersion_imag
_atom_type_scat_source
C C 0.0033 0.0016 'International Tables Vol C Tables 4.2.6.8 and 6.1.1.4'
H H 0.0000 0.0000 'International Tables Vol C Tables 4.2.6.8 and 6.1.1.4'
N N 0.0061 0.0033 'International Tables Vol C Tables 4.2.6.8 and 6.1.1.4'
O O 0.0106 0.0060 'International Tables Vol C Tables 4.2.6.8 and 6.1.1.4'
Pd Pd -0.9988 1.0072 'International Tables Vol C Tables 4.2.6.8 and 6.1.1.4'

loop_
_geom_angle_atom_site_label_1
_geom_angle_atom_site_label_2
_geom_angle_atom_site_label_3
_geom_angle
N1 Pd01 O1 78.26(12)
N1 Pd01 N2 173.10(15)
N2 Pd01 O1 94.91(14)
C1 Pd01 O1 173.40(16)
C1 Pd01 N1 95.15(17)
C1 Pd01 N2 91.67(18)
C11 O1 Pd01 110.6(3)
C2 N1 Pd01 115.3(3)
C2 N1 C12 117.9(3)
C12 N1 Pd01 126.8(3)
C45 N2 Pd01 116.2(3)
C49 N2 Pd01 126.2(4)
C49 N2 C45 117.4(4)
Pd01 C1 H1A 109.5
Pd01 C1 H1B 109.5
Pd01 C1 H1C 109.5
H1A C1 H1B 109.5
H1A C1 H1C 109.5
H1B C1 H1C 109.5
C3 C2 N1 124.4(4)
C3 C2 C11 122.0(4)
C11 C2 N1 113.6(3)
C2 C3 H3 119.6
C2 C3 C4 120.9(4)
C4 C3 H3 119.6
O2 C4 C3 123.0(5)
O2 C4 C5 119.1(5)
C3 C4 C5 117.9(4)
C6 C5 C4 120.5(5)
C10 C5 C4 120.7(4)
C10 C5 C6 118.7(5)
C5 C6 H6 120.1
C7 C6 C5 119.9(6)
C7 C6 H6 120.1
C6 C7 H7 119.6
C8 C7 C6 120.8(5)
C8 C7 H7 119.6
C7 C8 H8 119.9
C9 C8 C7 120.1(6)
C9 C8 H8 119.9
C8 C9 H9 120.2
C8 C9 C10 119.7(6)
C10 C9 H9 120.2
C5 C10 C11 117.2(4)
C9 C10 C5 120.7(5)
C9 C10 C11 122.0(5)
O1 C11 C2 122.0(4)
O1 C11 C10 117.4(4)
C2 C11 C10 120.5(4)
C13 C12 N1 119.7(4)
C17 C12 N1 119.9(4)
C17 C12 C13 120.3(4)
C12 C13 C32 118.6(4)
C14 C13 C12 118.7(4)
C14 C13 C32 122.7(4)
C13 C14 H14 119.0
C15 C14 C13 122.0(4)
C15 C14 H14 119.0
C14 C15 C16 118.1(4)
C14 C15 C31 120.9(4)
C16 C15 C31 121.0(4)
C15 C16 H16 119.0
C15 C16 C17 122.0(4)
C17 C16 H16 119.0
C12 C17 C18 119.1(4)
C16 C17 C12 118.6(4)
C16 C17 C18 122.3(4)
C17 C18 H18 105.9
C19 C18 C17 114.3(4)
C19 C18 H18 105.9
C25 C18 C17 112.5(4)
C25 C18 H18 105.9
C25 C18 C19 111.7(4)
C20 C19 C18 122.2(5)
C20 C19 C24 119.5(5)
C24 C19 C18 118.3(5)
C19 C20 H20 119.7
C19 C20 C21 120.6(6)
C21 C20 H20 119.7
C20 C21 H21 121.4
C22 C21 C20 117.2(8)
C22 C21 H21 121.4
C21 C22 H22 118.1
C23 C22 C21 123.8(8)
C23 C22 H22 118.1
C22 C23 H23 120.5
C22 C23 C24 119.0(8)
C24 C23 H23 120.5
C19 C24 C23 119.9(7)
C19 C24 H24 120.1
C23 C24 H24 120.1
C26 C25 C18 119.6(4)
C30 C25 C18 123.0(4)
C30 C25 C26 117.4(4)
C25 C26 H26 119.3
C27 C26 C25 121.4(5)
C27 C26 H26 119.3
C26 C27 H27 120.0
C28 C27 C26 120.0(5)
C28 C27 H27 120.0
C27 C28 H28 120.2
C27 C28 C29 119.6(5)
C29 C28 H28 120.2
C28 C29 H29 119.8
C28 C29 C30 120.3(5)
C30 C29 H29 119.8
C25 C30 C29 121.3(5)
C25 C30 H30 119.3
C29 C30 H30 119.3
C15 C31 H31A 109.5
C15 C31 H31B 109.5
C15 C31 H31C 109.5
H31A C31 H31B 109.5
H31A C31 H31C 109.5
H31B C31 H31C 109.5
C13 C32 H32 105.7
C13 C32 C39 112.2(3)
C33 C32 C13 113.1(3)
C33 C32 H32 105.7
C33 C32 C39 113.6(4)
C39 C32 H32 105.7
C34 C33 C32 119.7(4)
C38 C33 C32 121.8(4)
C38 C33 C34 118.4(5)
C33 C34 H34 120.0
C33 C34 C35 120.0(6)
C35 C34 H34 120.0
C34 C35 H35 119.7
C36 C35 C34 120.6(6)
C36 C35 H35 119.7
C35 C36 H36 120.2
C37 C36 C35 119.5(6)
C37 C36 H36 120.2
C36 C37 H37 119.7
C36 C37 C38 120.6(6)
C38 C37 H37 119.7
C33 C38 C37 120.9(5)
C33 C38 H38 119.6
C37 C38 H38 119.6
C40 C39 C32 123.5(4)
C40 C39 C44 118.1(5)
C44 C39 C32 118.4(4)
C39 C40 H40 120.0
C39 C40 C41 119.9(6)
C41 C40 H40 120.0
C40 C41 H41 119.7
C42 C41 C40 120.6(6)
C42 C41 H41 119.7
C41 C42 H42 120.0
C41 C42 C43 120.0(6)
C43 C42 H42 120.0
C42 C43 H43 120.1
C42 C43 C44 119.8(6)
C44 C43 H43 120.1
C39 C44 H44 119.2
C43 C44 C39 121.5(6)
C43 C44 H44 119.2
N2 C45 H45 118.9
N2 C45 C46 122.3(5)
C46 C45 H45 118.9
C45 C46 H46 120.3
C47 C46 C45 119.5(6)
C47 C46 H46 120.3
C46 C47 H47 120.6
C48 C47 C46 118.9(5)
C48 C47 H47 120.6
C47 C48 H48 120.4
C47 C48 C49 119.1(6)
C49 C48 H48 120.4
N2 C49 C48 122.9(5)
N2 C49 H49 118.6
C48 C49 H49 118.6

loop_
_geom_bond_atom_site_label_1
_geom_bond_atom_site_label_2
_geom_bond_distance
Pd01 O1 2.166(3)
Pd01 N1 2.013(3)
Pd01 N2 2.059(4)
Pd01 C1 2.004(4)
O1 C11 1.274(5)
O2 C4 1.233(6)
N1 C2 1.405(5)
N1 C12 1.418(5)
N2 C45 1.343(7)
N2 C49 1.321(6)
C1 H1A 0.9600
C1 H1B 0.9600
C1 H1C 0.9600
C2 C3 1.364(6)
C2 C11 1.392(6)
C3 H3 0.9300
C3 C4 1.416(6)
C4 C5 1.494(7)
C5 C6 1.391(7)
C5 C10 1.389(7)
C6 H6 0.9300
C6 C7 1.378(9)
C7 H7 0.9300
C7 C8 1.371(10)
C8 H8 0.9300
C8 C9 1.371(8)
C9 H9 0.9300
C9 C10 1.385(7)
C10 C11 1.478(6)
C12 C13 1.400(6)
C12 C17 1.397(6)
C13 C14 1.388(6)
C13 C32 1.526(6)
C14 H14 0.9300
C14 C15 1.383(6)
C15 C16 1.385(6)
C15 C31 1.509(6)
C16 H16 0.9300
C16 C17 1.390(6)
C17 C18 1.529(6)
C18 H18 0.9800
C18 C19 1.525(6)
C18 C25 1.523(6)
C19 C20 1.370(8)
C19 C24 1.382(8)
C20 H20 0.9300
C20 C21 1.406(9)
C21 H21 0.9300
C21 C22 1.365(11)
C22 H22 0.9300
C22 C23 1.330(11)
C23 H23 0.9300
C23 C24 1.395(10)
C24 H24 0.9300
C25 C26 1.389(6)
C25 C30 1.369(6)
C26 H26 0.9300
C26 C27 1.379(7)
C27 H27 0.9300
C27 C28 1.359(8)
C28 H28 0.9300
C28 C29 1.369(8)
C29 H29 0.9300
C29 C30 1.381(7)
C30 H30 0.9300
C31 H31A 0.9600
C31 H31B 0.9600
C31 H31C 0.9600
C32 H32 0.9800
C32 C33 1.524(6)
C32 C39 1.539(6)
C33 C34 1.382(7)
C33 C38 1.379(6)
C34 H34 0.9300
C34 C35 1.389(8)
C35 H35 0.9300
C35 C36 1.371(9)
C36 H36 0.9300
C36 C37 1.355(9)
C37 H37 0.9300
C37 C38 1.381(7)
C38 H38 0.9300
C39 C40 1.368(7)
C39 C44 1.384(7)
C40 H40 0.9300
C40 C41 1.403(8)
C41 H41 0.9300
C41 C42 1.356(9)
C42 H42 0.9300
C42 C43 1.358(9)
C43 H43 0.9300
C43 C44 1.376(7)
C44 H44 0.9300
C45 H45 0.9300
C45 C46 1.364(7)
C46 H46 0.9300
C46 C47 1.359(8)
C47 H47 0.9300
C47 C48 1.355(8)
C48 H48 0.9300
C48 C49 1.373(7)
C49 H49 0.9300
